data_1550788
loop_
_publ_author_name
'Hou, Yujiao'
'An, Haiyan'
'Chang, Shenzhen'
'Zhang, Jie'

_publ_section_title
;
 Versatile catalysts constructed from hybrid polyoxomolybdates for
 simultaneously detoxifying sulfur mustard and organophosphate simulants
;
_journal_name_full 'Catalysis Science &amp; Technology'
_journal_paper_doi 10.1039/C9CY00094A
_journal_year 2019
_chemical_formula_sum 'C42 H85 As2 K5 Mn Mo12 N6 O76'
_chemical_formula_weight 3441.72
_chemical_name_systematic
;
 ?
;
_space_group_crystal_system triclinic
_space_group_IT_number 2
_space_group_name_Hall '-P 1'
_space_group_name_H-M_alt 'P -1'
_symmetry_space_group_name_Hall '-P 1'
_symmetry_space_group_name_H-M 'P -1'
_atom_sites_solution_hydrogens geom
_audit_creation_method SHELXL-2014
_audit_update_record
;
2018-10-04 deposited with the CCDC.    2019-03-26 downloaded from the CCDC.
;
_cell_angle_alpha 76.5010(10)
_cell_angle_beta 89.8460(10)
_cell_angle_gamma 84.7250(10)
_cell_formula_units_Z 1
_cell_length_a 11.6211(5)
_cell_length_b 12.0930(5)
_cell_length_c 17.7264(7)
_cell_measurement_reflns_used 17508
_cell_measurement_temperature 293(2)
_cell_measurement_theta_max 24.999
_cell_measurement_theta_min 1.739
_cell_volume 2411.63(17)
_computing_molecular_graphics 'Bruker SHELXTL'
_computing_publication_material 'Bruker SHELXTL'
_computing_structure_refinement 'SHELXL-2014 (Sheldrick, 2014)'
_diffrn_ambient_temperature 293(2)
_diffrn_measured_fraction_theta_full 0.959
_diffrn_measured_fraction_theta_max 0.986
_diffrn_measurement_device_type 'Bruker Smart Apex CCD'
_diffrn_measurement_method \w-2\q
_diffrn_radiation_type MoK\a
_diffrn_radiation_wavelength 0.71073
_diffrn_reflns_av_R_equivalents 0.0201
_diffrn_reflns_av_unetI/netI 0.0297
_diffrn_reflns_Laue_measured_fraction_full 0.959
_diffrn_reflns_Laue_measured_fraction_max 0.986
_diffrn_reflns_limit_h_max 12
_diffrn_reflns_limit_h_min -13
_diffrn_reflns_limit_k_max 14
_diffrn_reflns_limit_k_min -9
_diffrn_reflns_limit_l_max 21
_diffrn_reflns_limit_l_min -17
_diffrn_reflns_number 17508
_diffrn_reflns_point_group_measured_fraction_full 0.959
_diffrn_reflns_point_group_measured_fraction_max 0.986
_diffrn_reflns_theta_full 25.242
_diffrn_reflns_theta_max 24.999
_diffrn_reflns_theta_min 1.739
_exptl_absorpt_coefficient_mu 2.647
_exptl_absorpt_correction_T_max 0.574
_exptl_absorpt_correction_T_min 0.521
_exptl_absorpt_correction_type empirical
_exptl_absorpt_process_details 'ABSCOR by T.Higashi 8 March, 1995'
_exptl_crystal_colour yellow
_exptl_crystal_density_diffrn 2.370
_exptl_crystal_density_method 'not measured'
_exptl_crystal_description block
_exptl_crystal_F_000 1676
_exptl_crystal_size_max 0.25
_exptl_crystal_size_mid 0.22
_exptl_crystal_size_min 0.21
_refine_diff_density_max 2.714
_refine_diff_density_min -1.019
_refine_diff_density_rms 0.119
_refine_ls_extinction_method none
_refine_ls_goodness_of_fit_ref 0.958
_refine_ls_hydrogen_treatment constr
_refine_ls_matrix_type full
_refine_ls_number_parameters 685
_refine_ls_number_reflns 8369
_refine_ls_number_restraints 12
_refine_ls_restrained_S_all 0.962
_refine_ls_R_factor_all 0.0337
_refine_ls_R_factor_gt 0.0290
_refine_ls_shift/su_max 0.001
_refine_ls_shift/su_mean 0.000
_refine_ls_structure_factor_coef Fsqd
_refine_ls_weighting_details 'w=1/[\s^2^(Fo^2^)+(0.0372P)^2^+11.6477P] where P=(Fo^2^+2Fc^2^)/3'
_refine_ls_weighting_scheme calc
_refine_ls_wR_factor_gt 0.0740
_refine_ls_wR_factor_ref 0.0769
_reflns_Friedel_coverage 0.000
_reflns_number_gt 7419
_reflns_number_total 8369
_reflns_threshold_expression 'I > 2\s(I)'
_cod_data_source_file c9cy00094a2.cif
_cod_data_source_block 4
_cod_database_code 1550788
_shelx_space_group_comment
;
The symmetry employed for this shelxl refinement is uniquely defined
by the following loop, which should always be used as a source of
symmetry information in preference to the above space-group names.
They are only intended as comments.
;
_shelxl_version_number 2014-3

loop_
_space_group_symop_operation_xyz
'x, y, z'
'-x, -y, -z'

loop_
_atom_site_label
_atom_site_type_symbol
_atom_site_fract_x
_atom_site_fract_y
_atom_site_fract_z
_atom_site_U_iso_or_equiv
_atom_site_adp_type
_atom_site_occupancy
_atom_site_site_symmetry_order
_atom_site_calc_flag
_atom_site_refinement_flags_posn
_atom_site_refinement_flags_adp
_atom_site_refinement_flags_occupancy
Mo1 Mo 0.80490(3) 0.26353(3) 0.47145(2) 0.01448(9) Uani 1 1 d . . .
Mo2 Mo 1.08028(3) 0.25247(3) 0.38255(2) 0.01330(9) Uani 1 1 d . . .
Mo3 Mo 0.58183(3) 0.16984(3) 0.40128(2) 0.01300(9) Uani 1 1 d . . .
Mo4 Mo 1.11129(3) 0.13827(3) 0.23319(2) 0.01248(9) Uani 1 1 d . . .
Mo5 Mo 0.86946(3) 0.03303(3) 0.15353(2) 0.01234(9) Uani 1 1 d . . .
Mo6 Mo 0.61676(3) 0.06430(3) 0.23045(2) 0.01275(9) Uani 1 1 d . . .
As1 As 0.82470(4) 0.23033(3) 0.27837(2) 0.01070(10) Uani 1 1 d . . .
Mn1 Mn 0.80401(11) 0.49790(11) 0.57246(8) 0.0122(3) Uani 0.5 1 d . . P
K1 K 0.92010(12) -0.02855(10) 0.39666(7) 0.0378(3) Uani 1 1 d . . .
K2 K 0.69396(9) -0.00152(9) 0.59598(6) 0.0230(2) Uani 1 1 d . . .
K3 K 1.0282(4) 0.5404(4) 0.4008(2) 0.0282(8) Uani 0.5 1 d . . P
O1 O 1.0970(3) 0.1269(3) 0.45170(18) 0.0183(7) Uani 1 1 d . . .
O2 O 0.6138(3) 0.0269(3) 0.44129(18) 0.0212(7) Uani 1 1 d . . .
O3 O 0.9903(2) 0.1272(2) 0.16316(17) 0.0144(6) Uani 1 1 d . . .
O4 O 1.1850(2) 0.2042(2) 0.30894(17) 0.0150(6) Uani 1 1 d . . .
O5 O 0.6254(3) -0.0608(3) 0.30024(19) 0.0224(7) Uani 1 1 d . . .
O6 O 0.9045(3) 0.0087(3) 0.06337(19) 0.0211(7) Uani 1 1 d . . .
O7 O 0.5735(3) 0.1673(2) 0.29449(17) 0.0142(6) Uani 1 1 d . . .
O8 O 0.9238(3) -0.0902(3) 0.21698(19) 0.0215(7) Uani 1 1 d . . .
O9 O 0.8691(3) 0.1361(3) 0.52489(19) 0.0217(7) Uani 1 1 d . . .
O10 O 0.7661(2) 0.1945(2) 0.37343(17) 0.0137(6) Uani 1 1 d . . .
O11 O 0.9351(3) 0.3155(2) 0.41172(18) 0.0165(7) Uani 1 1 d . . .
O12 O 1.1260(3) -0.0009(3) 0.28633(19) 0.0212(7) Uani 1 1 d . . .
O13 O 0.5642(3) 0.3613(3) 0.34219(19) 0.0177(7) Uani 1 1 d . . .
O14 O 1.0607(3) 0.3256(3) 0.17834(19) 0.0203(7) Uani 1 1 d . . .
O15 O 0.7988(3) 0.2094(3) 0.08452(18) 0.0177(7) Uani 1 1 d . . .
O16 O 0.8008(3) 0.3521(3) 0.5352(2) 0.0287(8) Uani 1 1 d . . .
O17 O 0.6463(3) 0.2263(3) 0.48445(18) 0.0170(7) Uani 1 1 d . . .
O18 O 0.7217(3) 0.4242(3) 0.38441(18) 0.0172(7) Uani 1 1 d . . .
O19 O 0.6297(3) 0.2388(2) 0.14182(17) 0.0155(6) Uani 1 1 d . . .
O20 O 0.7107(3) 0.0099(3) 0.15252(17) 0.0163(7) Uani 1 1 d . . .
O21 O 0.4867(3) 0.0658(3) 0.18474(19) 0.0226(7) Uani 1 1 d . . .
O22 O 1.1697(3) 0.3390(3) 0.41463(19) 0.0207(7) Uani 1 1 d . . .
O23 O 1.2226(3) 0.1471(3) 0.16964(19) 0.0243(8) Uani 1 1 d . . .
O24 O 0.9713(2) 0.1823(2) 0.30796(17) 0.0134(6) Uani 1 1 d . . .
O25 O 0.4370(3) 0.1933(3) 0.41986(19) 0.0207(7) Uani 1 1 d . . .
O26 O 1.0431(3) 0.4085(3) 0.27972(19) 0.0205(7) Uani 1 1 d . . .
O27 O 0.7933(2) 0.1033(2) 0.25023(17) 0.0122(6) Uani 1 1 d . . .
C1 C 0.6780(4) 0.7231(4) 0.2068(3) 0.0281(12) Uani 1 1 d . . .
H1A H 0.7357 0.7726 0.1960 0.034 Uiso 1 1 calc R U .
C2 C 0.9129(5) 0.6221(4) 0.0291(3) 0.0311(13) Uani 1 1 d . . .
H2A H 0.8760 0.6213 -0.0172 0.037 Uiso 1 1 calc R U .
C3 C 0.9435(5) 0.5207(4) 0.0838(3) 0.0331(13) Uani 1 1 d . . .
H3A H 0.9275 0.4516 0.0736 0.040 Uiso 1 1 calc R U .
C4 C 0.4906(4) 0.6734(4) 0.1819(3) 0.0246(11) Uani 1 1 d . . .
H4A H 0.4203 0.6901 0.1549 0.030 Uiso 1 1 calc R U .
C5 C 0.7268(4) 0.4002(4) -0.0366(3) 0.0222(10) Uani 1 1 d . . .
H5A H 0.7691 0.3405 -0.0521 0.027 Uiso 1 1 calc R U .
C6 C 0.7012(4) 0.5043(4) -0.0886(3) 0.0266(11) Uani 1 1 d . . .
H6A H 0.7251 0.5149 -0.1396 0.032 Uiso 1 1 calc R U .
C7 C 0.9884(5) 0.7259(4) 0.1140(3) 0.0321(13) Uani 1 1 d . . .
H7A H 1.0041 0.7953 0.1239 0.039 Uiso 1 1 calc R U .
C8 C 0.6079(4) 0.5809(4) 0.0120(3) 0.0279(12) Uani 1 1 d . . .
H8A H 0.5711 0.6426 0.0283 0.034 Uiso 1 1 calc R U .
C9 C 0.6974(4) 0.6224(4) 0.2629(3) 0.0261(11) Uani 1 1 d . . .
H9A H 0.7672 0.6063 0.2906 0.031 Uiso 1 1 calc R U .
C10 C 1.0159(5) 0.6247(4) 0.1696(3) 0.0310(12) Uani 1 1 d . . .
H10A H 1.0468 0.6263 0.2176 0.037 Uiso 1 1 calc R U .
C11 C 0.6398(4) 0.5922(4) -0.0640(3) 0.0261(12) Uani 1 1 d . . .
C12 C 0.9968(4) 0.5213(4) 0.1526(3) 0.0188(10) Uani 1 1 d . . .
C13 C 0.5111(4) 0.5720(4) 0.2365(3) 0.0234(11) Uani 1 1 d . . .
H13A H 0.4548 0.5208 0.2454 0.028 Uiso 1 1 calc R U .
C14 C 0.6317(4) 0.4760(4) 0.0640(3) 0.0212(10) Uani 1 1 d . . .
H14A H 0.6094 0.4665 0.1153 0.025 Uiso 1 1 calc R U .
C15 C 0.9383(4) 0.7232(4) 0.0447(3) 0.0192(10) Uani 1 1 d . . .
C16 C 0.5733(4) 0.7510(4) 0.1665(3) 0.0199(10) Uani 1 1 d . . .
C17 C 1.0359(4) 0.4097(4) 0.2085(3) 0.0194(10) Uani 1 1 d . . .
C18 C 0.7077(4) 0.2695(4) 0.0929(2) 0.0140(9) Uani 1 1 d . . .
C19 C 0.6885(4) 0.3858(4) 0.0394(3) 0.0154(9) Uani 1 1 d . . .
C20 C 0.6147(4) 0.5449(4) 0.2787(3) 0.0162(9) Uani 1 1 d . . .
C23 C 0.6348(4) 0.4361(4) 0.3393(3) 0.0163(9) Uani 1 1 d . . .
N1 N 0.6065(4) 0.6994(4) -0.1203(3) 0.0382(12) Uani 1 1 d . . .
H1B H 0.5675 0.7545 -0.1058 0.046 Uiso 1 1 calc R U .
H1C H 0.6259 0.7075 -0.1680 0.046 Uiso 1 1 calc R U .
N2 N 0.5525(4) 0.8529(3) 0.1092(2) 0.0248(9) Uani 1 1 d . . .
H2B H 0.6052 0.8994 0.0986 0.030 Uiso 1 1 calc R U .
H2C H 0.4870 0.8689 0.0847 0.030 Uiso 1 1 calc R U .
N3 N 0.9091(3) 0.8297(3) -0.0136(2) 0.0191(8) Uani 1 1 d . . .
H3B H 0.9233 0.8938 -0.0044 0.023 Uiso 1 1 calc R U .
H3C H 0.8776 0.8281 -0.0572 0.023 Uiso 1 1 calc R U .
O1W O 0.6582(5) 0.5650(5) 0.5197(4) 0.0170(13) Uani 0.5 1 d . U P
O1WA O 0.6237(5) 0.5440(4) 0.5622(3) 0.0062(11) Uani 0.5 1 d . U P
O2W O 0.9999(11) 0.4676(13) 0.5711(8) 0.039(3) Uani 0.5 1 d . . P
O3W O 0.8077(5) 0.5793(5) 0.4480(3) 0.0150(13) Uani 0.5 1 d . . P
O4W O 0.7730(4) 0.4258(4) 0.6911(3) 0.0539(12) Uani 1 1 d . . .
OW1 O 1.0031(8) 0.7694(7) 0.3515(5) 0.045(2) Uani 0.5 1 d . . P
OW2 O 0.9054(7) 0.7504(7) 0.3671(5) 0.0375(19) Uani 0.5 1 d . . P
OW3 O 0.4709(4) 0.6528(6) 0.4232(3) 0.0764(18) Uani 1 1 d . . .
OW4 O 0.3942(5) 0.8591(5) 0.3098(3) 0.0737(18) Uani 1 1 d . . .
OW5 O 0.2131(5) 0.8090(4) 0.2236(3) 0.0563(13) Uani 1 1 d . . .
OW6 O 0.2811(4) 0.9015(4) 0.0688(3) 0.0503(11) Uani 1 1 d . . .
OW7 O 0.6957(4) 0.7858(3) 0.4365(2) 0.0494(12) Uani 1 1 d . . .
OW8 O 0.3436(3) 0.3538(4) 0.2645(2) 0.0492(12) Uani 1 1 d . . .
OW9 O 0.3304(3) 0.1367(4) 0.0297(2) 0.0381(10) Uani 1 1 d . . .

loop_
_atom_site_aniso_label
_atom_site_aniso_U_11
_atom_site_aniso_U_22
_atom_site_aniso_U_33
_atom_site_aniso_U_23
_atom_site_aniso_U_13
_atom_site_aniso_U_12
Mo1 0.01388(19) 0.0196(2) 0.0119(2) -0.00760(16) 0.00039(15) -0.00149(15)
Mo2 0.01277(19) 0.01071(18) 0.0166(2) -0.00318(15) 0.00062(15) -0.00216(14)
Mo3 0.01253(19) 0.01506(19) 0.0115(2) -0.00243(15) 0.00221(14) -0.00346(14)
Mo4 0.01164(18) 0.01262(18) 0.0117(2) -0.00046(15) 0.00204(14) 0.00012(14)
Mo5 0.01633(19) 0.01002(18) 0.0109(2) -0.00331(14) 0.00169(15) -0.00050(14)
Mo6 0.01500(19) 0.01178(18) 0.0118(2) -0.00208(15) 0.00090(15) -0.00504(14)
As1 0.0120(2) 0.0090(2) 0.0113(2) -0.00244(17) 0.00144(17) -0.00192(16)
Mn1 0.0143(7) 0.0097(6) 0.0148(7) -0.0067(5) -0.0002(5) -0.0021(5)
K1 0.0617(9) 0.0231(6) 0.0227(6) 0.0035(5) -0.0072(6) 0.0043(6)
K2 0.0252(5) 0.0236(5) 0.0186(5) -0.0019(4) -0.0018(4) -0.0022(4)
K3 0.025(2) 0.0259(14) 0.038(2) -0.0163(16) 0.0028(14) -0.0022(13)
O1 0.0202(17) 0.0163(16) 0.0186(17) -0.0042(13) 0.0032(13) -0.0020(13)
O2 0.0289(18) 0.0190(17) 0.0149(17) -0.0017(13) 0.0017(14) -0.0046(14)
O3 0.0150(15) 0.0133(15) 0.0135(16) -0.0013(12) 0.0029(12) 0.0008(12)
O4 0.0110(15) 0.0176(16) 0.0151(16) -0.0013(13) 0.0011(12) -0.0009(12)
O5 0.0327(19) 0.0135(16) 0.0210(18) -0.0020(14) 0.0044(15) -0.0073(14)
O6 0.0266(18) 0.0226(17) 0.0175(17) -0.0111(14) 0.0053(14) -0.0035(14)
O7 0.0159(15) 0.0139(15) 0.0129(16) -0.0024(12) 0.0023(12) -0.0029(12)
O8 0.0268(18) 0.0133(16) 0.0231(19) -0.0032(14) 0.0004(14) 0.0016(13)
O9 0.0196(17) 0.0269(18) 0.0159(17) -0.0003(14) -0.0003(13) -0.0010(14)
O10 0.0128(15) 0.0166(15) 0.0130(16) -0.0055(12) 0.0008(12) -0.0026(12)
O11 0.0138(15) 0.0144(15) 0.0235(18) -0.0092(13) -0.0014(13) -0.0008(12)
O12 0.0270(18) 0.0160(16) 0.0181(18) -0.0005(13) -0.0013(14) 0.0016(13)
O13 0.0155(16) 0.0144(15) 0.0227(18) -0.0026(13) -0.0023(13) -0.0028(13)
O14 0.0221(17) 0.0134(16) 0.0219(18) 0.0038(14) 0.0013(14) -0.0036(13)
O15 0.0159(16) 0.0172(16) 0.0163(17) 0.0022(13) 0.0016(13) 0.0019(13)
O16 0.0246(19) 0.040(2) 0.028(2) -0.0238(17) -0.0051(15) 0.0026(16)
O17 0.0144(15) 0.0243(17) 0.0142(17) -0.0077(13) 0.0033(12) -0.0037(13)
O18 0.0155(16) 0.0157(15) 0.0213(18) -0.0063(13) -0.0023(13) -0.0006(12)
O19 0.0153(16) 0.0146(15) 0.0148(16) 0.0004(13) 0.0019(13) -0.0013(12)
O20 0.0211(17) 0.0164(15) 0.0138(16) -0.0068(13) -0.0010(13) -0.0056(13)
O21 0.0207(17) 0.0250(18) 0.0251(19) -0.0095(15) 0.0012(14) -0.0088(14)
O22 0.0172(16) 0.0177(16) 0.0279(19) -0.0060(14) -0.0041(14) -0.0040(13)
O23 0.0151(16) 0.036(2) 0.0211(19) -0.0055(15) 0.0032(14) -0.0015(14)
O24 0.0118(15) 0.0140(15) 0.0158(16) -0.0058(12) 0.0022(12) -0.0021(12)
O25 0.0163(16) 0.0272(18) 0.0189(18) -0.0044(14) 0.0021(13) -0.0062(14)
O26 0.0242(18) 0.0127(15) 0.0227(19) 0.0001(13) -0.0056(14) -0.0027(13)
O27 0.0160(15) 0.0111(14) 0.0102(15) -0.0040(12) 0.0006(12) -0.0013(12)
C1 0.028(3) 0.026(3) 0.029(3) 0.001(2) -0.004(2) -0.013(2)
C2 0.033(3) 0.019(3) 0.040(3) 0.000(2) -0.013(2) -0.009(2)
C3 0.034(3) 0.016(2) 0.048(4) -0.002(2) -0.014(3) -0.008(2)
C4 0.022(3) 0.019(2) 0.031(3) -0.003(2) -0.009(2) 0.001(2)
C5 0.024(3) 0.020(2) 0.018(3) 0.003(2) 0.001(2) 0.001(2)
C6 0.024(3) 0.029(3) 0.020(3) 0.010(2) -0.003(2) -0.005(2)
C7 0.060(4) 0.015(2) 0.020(3) -0.004(2) 0.005(3) 0.003(2)
C8 0.022(3) 0.015(2) 0.045(3) -0.003(2) -0.003(2) 0.001(2)
C9 0.021(3) 0.028(3) 0.026(3) 0.000(2) -0.008(2) -0.007(2)
C10 0.048(3) 0.024(3) 0.019(3) -0.005(2) 0.004(2) 0.007(2)
C11 0.013(2) 0.017(2) 0.040(3) 0.012(2) -0.004(2) -0.0035(19)
C12 0.016(2) 0.014(2) 0.023(3) 0.0029(19) 0.0032(19) -0.0014(18)
C13 0.020(2) 0.018(2) 0.033(3) -0.007(2) -0.003(2) -0.0050(19)
C14 0.021(2) 0.018(2) 0.023(3) -0.002(2) -0.001(2) -0.0020(19)
C15 0.019(2) 0.015(2) 0.020(3) 0.0023(19) 0.0047(19) -0.0007(18)
C16 0.027(3) 0.014(2) 0.020(3) -0.0071(19) 0.001(2) -0.0008(19)
C17 0.013(2) 0.013(2) 0.029(3) 0.004(2) 0.0014(19) -0.0047(18)
C18 0.015(2) 0.015(2) 0.010(2) 0.0005(17) -0.0017(18) -0.0024(18)
C19 0.012(2) 0.015(2) 0.019(2) -0.0005(18) -0.0032(18) -0.0027(17)
C20 0.018(2) 0.015(2) 0.017(2) -0.0072(19) 0.0012(18) -0.0016(18)
C23 0.014(2) 0.018(2) 0.018(2) -0.0075(19) 0.0038(19) -0.0009(18)
N1 0.023(2) 0.023(2) 0.052(3) 0.022(2) 0.000(2) 0.0016(19)
N2 0.031(2) 0.019(2) 0.023(2) -0.0023(17) -0.0017(18) -0.0053(18)
N3 0.032(2) 0.0104(18) 0.013(2) 0.0008(15) -0.0007(17) -0.0011(16)
O1W 0.0160(16) 0.0145(15) 0.0209(16) -0.0041(10) -0.0060(10) -0.0033(10)
O1WA 0.0060(14) 0.0070(14) 0.0062(14) -0.0040(10) -0.0009(9) 0.0025(9)
O2W 0.022(7) 0.034(6) 0.063(10) -0.017(7) 0.005(6) 0.003(5)
O3W 0.027(3) 0.010(3) 0.009(3) -0.003(2) -0.001(3) -0.006(3)
O4W 0.071(3) 0.050(3) 0.039(3) -0.008(2) 0.020(2) -0.004(2)
OW1 0.061(6) 0.030(4) 0.042(5) -0.002(4) -0.018(4) -0.002(4)
OW2 0.038(5) 0.034(4) 0.040(5) -0.006(4) -0.004(4) -0.007(4)
OW3 0.043(3) 0.133(5) 0.070(4) -0.070(4) 0.007(3) 0.020(3)
OW4 0.074(3) 0.091(4) 0.089(4) -0.068(3) 0.059(3) -0.060(3)
OW5 0.092(4) 0.034(2) 0.043(3) -0.018(2) -0.013(3) 0.014(2)
OW6 0.054(3) 0.044(3) 0.046(3) -0.001(2) -0.012(2) 0.007(2)
OW7 0.079(3) 0.034(2) 0.026(2) -0.0057(18) -0.012(2) 0.033(2)
OW8 0.028(2) 0.058(3) 0.044(3) 0.030(2) -0.0143(19) -0.022(2)
OW9 0.032(2) 0.057(3) 0.030(2) -0.0153(19) 0.0097(17) -0.0109(19)

loop_
_atom_type_symbol
_atom_type_description
_atom_type_scat_dispersion_real
_atom_type_scat_dispersion_imag
_atom_type_scat_source
C C 0.0033 0.0016 'International Tables Vol C Tables 4.2.6.8 and 6.1.1.4'
H H 0.0000 0.0000 'International Tables Vol C Tables 4.2.6.8 and 6.1.1.4'
As As 0.0499 2.0058 'International Tables Vol C Tables 4.2.6.8 and 6.1.1.4'
K K 0.2009 0.2494 'International Tables Vol C Tables 4.2.6.8 and 6.1.1.4'
Mn Mn 0.3368 0.7283 'International Tables Vol C Tables 4.2.6.8 and 6.1.1.4'
Mo Mo -1.6832 0.6857 'International Tables Vol C Tables 4.2.6.8 and 6.1.1.4'
N N 0.0061 0.0033 'International Tables Vol C Tables 4.2.6.8 and 6.1.1.4'
O O 0.0106 0.0060 'International Tables Vol C Tables 4.2.6.8 and 6.1.1.4'

loop_
_geom_angle_atom_site_label_1
_geom_angle_atom_site_label_2
_geom_angle_atom_site_label_3
_geom_angle
_geom_angle_site_symmetry_1
_geom_angle_site_symmetry_3
O9 Mo1 O16 103.73(16) . .
O9 Mo1 O11 98.60(14) . .
O16 Mo1 O11 99.49(15) . .
O9 Mo1 O17 97.27(14) . .
O16 Mo1 O17 96.51(15) . .
O11 Mo1 O17 154.05(13) . .
O9 Mo1 O10 93.93(13) . .
O16 Mo1 O10 161.20(14) . .
O11 Mo1 O10 83.95(12) . .
O17 Mo1 O10 74.58(12) . .
O9 Mo1 O18 171.93(13) . .
O16 Mo1 O18 84.19(14) . .
O11 Mo1 O18 78.33(12) . .
O17 Mo1 O18 83.13(12) . .
O10 Mo1 O18 78.38(11) . .
O9 Mo1 Mo3 99.11(11) . .
O16 Mo1 Mo3 126.40(11) . .
O11 Mo1 Mo3 124.16(9) . .
O17 Mo1 Mo3 32.28(9) . .
O10 Mo1 Mo3 42.38(8) . .
O18 Mo1 Mo3 76.91(7) . .
O1 Mo2 O22 104.02(15) . .
O1 Mo2 O11 100.10(14) . .
O22 Mo2 O11 99.16(14) . .
O1 Mo2 O4 96.23(13) . .
O22 Mo2 O4 97.33(14) . .
O11 Mo2 O4 153.17(13) . .
O1 Mo2 O24 93.00(13) . .
O22 Mo2 O24 162.12(14) . .
O11 Mo2 O24 82.91(12) . .
O4 Mo2 O24 75.08(11) . .
O1 Mo2 O26 172.09(13) . .
O22 Mo2 O26 83.82(13) . .
O11 Mo2 O26 79.36(13) . .
O4 Mo2 O26 81.55(12) . .
O24 Mo2 O26 79.10(11) . .
O1 Mo2 Mo4 96.28(10) . .
O22 Mo2 Mo4 128.54(11) . .
O11 Mo2 Mo4 123.27(9) . .
O4 Mo2 Mo4 32.96(9) . .
O24 Mo2 Mo4 42.11(8) . .
O26 Mo2 Mo4 77.70(8) . .
O2 Mo3 O25 103.57(15) . .
O2 Mo3 O7 99.77(14) . .
O25 Mo3 O7 100.30(14) . .
O2 Mo3 O17 97.45(14) . .
O25 Mo3 O17 98.97(14) . .
O7 Mo3 O17 150.26(13) . .
O2 Mo3 O10 92.22(13) . .
O25 Mo3 O10 163.22(13) . .
O7 Mo3 O10 82.26(12) . .
O17 Mo3 O10 72.99(11) . .
O2 Mo3 O13 172.33(13) . .
O25 Mo3 O13 84.09(13) . .
O7 Mo3 O13 78.17(12) . .
O17 Mo3 O13 81.54(12) . .
O10 Mo3 O13 80.20(11) . .
O2 Mo3 Mo1 98.13(11) . .
O25 Mo3 Mo1 129.14(11) . .
O7 Mo3 Mo1 120.62(9) . .
O17 Mo3 Mo1 32.22(9) . .
O10 Mo3 Mo1 40.85(7) . .
O13 Mo3 Mo1 76.93(8) . .
O23 Mo4 O12 104.80(16) . .
O23 Mo4 O3 98.08(14) . .
O12 Mo4 O3 99.01(14) . .
O23 Mo4 O4 96.75(14) . .
O12 Mo4 O4 96.86(14) . .
O3 Mo4 O4 154.69(12) . .
O23 Mo4 O24 162.82(14) . .
O12 Mo4 O24 91.09(13) . .
O3 Mo4 O24 85.55(12) . .
O4 Mo4 O24 74.53(11) . .
O23 Mo4 O14 86.77(14) . .
O12 Mo4 O14 168.43(14) . .
O3 Mo4 O14 79.04(12) . .
O4 Mo4 O14 81.46(12) . .
O24 Mo4 O14 77.41(11) . .
O23 Mo4 Mo2 127.95(12) . .
O12 Mo4 Mo2 95.63(11) . .
O3 Mo4 Mo2 125.56(9) . .
O4 Mo4 Mo2 32.65(8) . .
O24 Mo4 Mo2 41.88(7) . .
O14 Mo4 Mo2 76.74(8) . .
O8 Mo5 O6 103.61(15) . .
O8 Mo5 O20 100.74(14) . .
O6 Mo5 O20 98.57(14) . .
O8 Mo5 O3 98.76(14) . .
O6 Mo5 O3 98.17(14) . .
O20 Mo5 O3 150.44(12) . .
O8 Mo5 O27 91.49(13) . .
O6 Mo5 O27 164.46(13) . .
O20 Mo5 O27 74.61(11) . .
O3 Mo5 O27 82.91(11) . .
O8 Mo5 O15 171.37(14) . .
O6 Mo5 O15 84.39(13) . .
O20 Mo5 O15 80.99(12) . .
O3 Mo5 O15 76.61(11) . .
O27 Mo5 O15 80.78(11) . .
O8 Mo5 Mo6 98.67(11) . .
O6 Mo5 Mo6 129.77(11) . .
O20 Mo5 Mo6 32.57(9) . .
O3 Mo5 Mo6 122.21(9) . .
O27 Mo5 Mo6 42.05(7) . .
O15 Mo5 Mo6 78.17(8) . .
O5 Mo6 O21 103.53(16) . .
O5 Mo6 O7 98.66(14) . .
O21 Mo6 O7 99.63(14) . .
O5 Mo6 O20 97.91(14) . .
O21 Mo6 O20 95.61(14) . .
O7 Mo6 O20 154.15(12) . .
O5 Mo6 O27 95.10(14) . .
O21 Mo6 O27 159.98(14) . .
O7 Mo6 O27 84.51(11) . .
O20 Mo6 O27 74.36(11) . .
O5 Mo6 O19 172.07(13) . .
O21 Mo6 O19 84.40(13) . .
O7 Mo6 O19 79.73(12) . .
O20 Mo6 O19 81.13(12) . .
O27 Mo6 O19 77.04(10) . .
O5 Mo6 Mo5 98.75(11) . .
O21 Mo6 Mo5 125.15(11) . .
O7 Mo6 Mo5 125.67(9) . .
O20 Mo6 Mo5 31.41(9) . .
O27 Mo6 Mo5 42.94(7) . .
O19 Mo6 Mo5 76.29(7) . .
O24 As1 O10 95.95(13) . .
O24 As1 O27 96.04(13) . .
O10 As1 O27 96.62(13) . .
O1W Mn1 K3 163.1(2) . 2_766
O1W Mn1 O16 93.1(2) . .
K3 Mn1 O16 90.18(16) 2_766 .
O1W Mn1 O22 87.3(2) . 2_766
K3 Mn1 O22 85.48(16) 2_766 2_766
O16 Mn1 O22 165.60(16) . 2_766
O1W Mn1 O1WA 23.7(2) . .
K3 Mn1 O1WA 170.7(2) 2_766 .
O16 Mn1 O1WA 96.08(18) . .
O22 Mn1 O1WA 90.04(17) 2_766 .
O1W Mn1 O4W 109.4(3) . .
K3 Mn1 O4W 86.71(18) 2_766 .
O16 Mn1 O4W 96.79(17) . .
O22 Mn1 O4W 96.67(16) 2_766 .
O1WA Mn1 O4W 85.7(2) . .
O1W Mn1 O3W 62.0(3) . .
K3 Mn1 O3W 102.0(2) 2_766 .
O16 Mn1 O3W 83.98(19) . .
O22 Mn1 O3W 83.50(18) 2_766 .
O1WA Mn1 O3W 85.6(2) . .
O4W Mn1 O3W 171.3(2) . .
O1W Mn1 O2W 149.9(4) . .
K3 Mn1 O2W 14.0(4) 2_766 .
O16 Mn1 O2W 86.6(4) . .
O22 Mn1 O2W 85.9(4) 2_766 .
O1WA Mn1 O2W 172.9(4) . .
O4W Mn1 O2W 100.6(4) . .
O3W Mn1 O2W 88.1(4) . .
O2W K3 Mn1 111(2) 2_766 2_766
Mo4 O3 Mo5 140.76(16) . .
Mo2 O4 Mo4 114.39(14) . .
Mo3 O7 Mo6 138.20(17) . .
As1 O10 Mo1 127.25(15) . .
As1 O10 Mo3 126.08(15) . .
Mo1 O10 Mo3 96.77(11) . .
Mo2 O11 Mo1 138.17(17) . .
C23 O13 Mo3 130.3(3) . .
C17 O14 Mo4 131.2(3) . .
C18 O15 Mo5 130.1(3) . .
Mo1 O16 Mn1 158.7(2) . .
Mo1 O17 Mo3 115.50(15) . .
C23 O18 Mo1 130.1(3) . .
C18 O19 Mo6 129.6(3) . .
Mo5 O20 Mo6 116.02(14) . .
Mo2 O22 Mn1 147.80(18) . 2_766
As1 O24 Mo2 126.98(15) . .
As1 O24 Mo4 126.24(15) . .
Mo2 O24 Mo4 96.00(11) . .
C17 O26 Mo2 127.9(3) . .
As1 O27 Mo6 122.98(14) . .
As1 O27 Mo5 127.91(15) . .
Mo6 O27 Mo5 95.00(11) . .
C9 C1 C16 120.7(5) . .
C9 C1 H1A 119.7 . .
C16 C1 H1A 119.7 . .
C15 C2 C3 118.9(5) . .
C15 C2 H2A 120.5 . .
C3 C2 H2A 120.5 . .
C12 C3 C2 120.8(5) . .
C12 C3 H3A 119.6 . .
C2 C3 H3A 119.6 . .
C13 C4 C16 121.0(4) . .
C13 C4 H4A 119.5 . .
C16 C4 H4A 119.5 . .
C6 C5 C19 119.2(5) . .
C6 C5 H5A 120.4 . .
C19 C5 H5A 120.4 . .
C11 C6 C5 119.5(5) . .
C11 C6 H6A 120.3 . .
C5 C6 H6A 120.3 . .
C15 C7 C10 119.9(5) . .
C15 C7 H7A 120.0 . .
C10 C7 H7A 120.0 . .
C11 C8 C14 118.9(5) . .
C11 C8 H8A 120.5 . .
C14 C8 H8A 120.5 . .
C1 C9 C20 121.2(5) . .
C1 C9 H9A 119.4 . .
C20 C9 H9A 119.4 . .
C12 C10 C7 119.4(5) . .
C12 C10 H10A 120.3 . .
C7 C10 H10A 120.3 . .
C8 C11 C6 121.6(4) . .
C8 C11 N1 119.1(5) . .
C6 C11 N1 119.2(5) . .
C3 C12 C10 119.7(4) . .
C3 C12 C17 119.6(4) . .
C10 C12 C17 120.7(4) . .
C4 C13 C20 121.0(4) . .
C4 C13 H13A 119.5 . .
C20 C13 H13A 119.5 . .
C19 C14 C8 120.0(5) . .
C19 C14 H14A 120.0 . .
C8 C14 H14A 120.0 . .
C7 C15 C2 121.1(5) . .
C7 C15 N3 119.9(4) . .
C2 C15 N3 119.0(4) . .
C1 C16 C4 118.2(4) . .
C1 C16 N2 121.3(4) . .
C4 C16 N2 120.4(4) . .
O26 C17 O14 126.1(4) . .
O26 C17 C12 118.1(4) . .
O14 C17 C12 115.8(4) . .
O15 C18 O19 125.4(4) . .
O15 C18 C19 117.0(4) . .
O19 C18 C19 117.6(4) . .
C14 C19 C5 120.6(4) . .
C14 C19 C18 120.9(4) . .
C5 C19 C18 118.5(4) . .
C9 C20 C13 117.8(4) . .
C9 C20 C23 121.6(4) . .
C13 C20 C23 120.6(4) . .
O18 C23 O13 124.2(4) . .
O18 C23 C20 117.8(4) . .
O13 C23 C20 118.0(4) . .
C11 N1 H1B 120.0 . .
C11 N1 H1C 120.0 . .
H1B N1 H1C 120.0 . .
C16 N2 H2B 120.0 . .
C16 N2 H2C 120.0 . .
H2B N2 H2C 120.0 . .
C15 N3 H3B 120.0 . .
C15 N3 H3C 120.0 . .
H3B N3 H3C 120.0 . .
O1WA O1W Mn1 89.1(6) . .
O1W O1WA Mn1 67.2(5) . .
K3 O2W Mn1 55.0(16) 2_766 .

loop_
_geom_bond_atom_site_label_1
_geom_bond_atom_site_label_2
_geom_bond_distance
_geom_bond_site_symmetry_2
Mo1 O9 1.714(3) .
Mo1 O16 1.726(3) .
Mo1 O11 1.914(3) .
Mo1 O17 1.938(3) .
Mo1 O10 2.161(3) .
Mo1 O18 2.314(3) .
Mo1 Mo3 3.2812(5) .
Mo2 O1 1.710(3) .
Mo2 O22 1.726(3) .
Mo2 O11 1.907(3) .
Mo2 O4 1.934(3) .
Mo2 O24 2.191(3) .
Mo2 O26 2.306(3) .
Mo2 Mo4 3.2645(5) .
Mo3 O2 1.715(3) .
Mo3 O25 1.724(3) .
Mo3 O7 1.903(3) .
Mo3 O17 1.942(3) .
Mo3 O10 2.227(3) .
Mo3 O13 2.298(3) .
Mo4 O23 1.707(3) .
Mo4 O12 1.719(3) .
Mo4 O3 1.912(3) .
Mo4 O4 1.950(3) .
Mo4 O24 2.201(3) .
Mo4 O14 2.270(3) .
Mo5 O8 1.713(3) .
Mo5 O6 1.732(3) .
Mo5 O20 1.892(3) .
Mo5 O3 1.920(3) .
Mo5 O27 2.231(3) .
Mo5 O15 2.277(3) .
Mo5 Mo6 3.2621(5) .
Mo6 O5 1.711(3) .
Mo6 O21 1.713(3) .
Mo6 O7 1.906(3) .
Mo6 O20 1.954(3) .
Mo6 O27 2.193(3) .
Mo6 O19 2.335(3) .
As1 O24 1.788(3) .
As1 O10 1.788(3) .
As1 O27 1.791(3) .
Mn1 O1W 1.950(6) .
Mn1 K3 1.995(5) 2_766
Mn1 O16 2.026(4) .
Mn1 O22 2.087(3) 2_766
Mn1 O1WA 2.115(5) .
Mn1 O4W 2.124(5) .
Mn1 O3W 2.198(6) .
Mn1 O2W 2.274(13) .
K3 O2W 0.589(11) 2_766
K3 Mn1 1.995(5) 2_766
O13 C23 1.269(5) .
O14 C17 1.265(6) .
O15 C18 1.257(5) .
O18 C23 1.266(5) .
O19 C18 1.271(5) .
O22 Mn1 2.087(3) 2_766
O26 C17 1.263(6) .
C1 C9 1.381(7) .
C1 C16 1.386(7) .
C1 H1A 0.9300 .
C2 C15 1.372(7) .
C2 C3 1.391(7) .
C2 H2A 0.9300 .
C3 C12 1.372(7) .
C3 H3A 0.9300 .
C4 C13 1.375(7) .
C4 C16 1.387(7) .
C4 H4A 0.9300 .
C5 C6 1.384(7) .
C5 C19 1.395(7) .
C5 H5A 0.9300 .
C6 C11 1.379(7) .
C6 H6A 0.9300 .
C7 C15 1.370(7) .
C7 C10 1.392(7) .
C7 H7A 0.9300 .
C8 C11 1.376(8) .
C8 C14 1.388(7) .
C8 H8A 0.9300 .
C9 C20 1.386(7) .
C9 H9A 0.9300 .
C10 C12 1.390(7) .
C10 H10A 0.9300 .
C11 N1 1.460(6) .
C12 C17 1.508(6) .
C13 C20 1.391(6) .
C13 H13A 0.9300 .
C14 C19 1.379(6) .
C14 H14A 0.9300 .
C15 N3 1.464(6) .
C16 N2 1.403(6) .
C18 C19 1.499(6) .
C20 C23 1.491(6) .
N1 H1B 0.8600 .
N1 H1C 0.8600 .
N2 H2B 0.8600 .
N2 H2C 0.8600 .
N3 H3B 0.8600 .
N3 H3C 0.8600 .
O1W O1WA 0.849(7) .
O2W K3 0.589(11) 2_766
OW1 OW2 1.198(11) .

loop_
_geom_torsion_atom_site_label_1
_geom_torsion_atom_site_label_2
_geom_torsion_atom_site_label_3
_geom_torsion_atom_site_label_4
_geom_torsion
_geom_torsion_site_symmetry_4
O24 As1 O10 Mo1 62.35(19) .
O27 As1 O10 Mo1 159.16(18) .
O24 As1 O10 Mo3 -160.13(17) .
O27 As1 O10 Mo3 -63.33(19) .
O9 Mo1 O16 Mn1 146.9(5) .
O11 Mo1 O16 Mn1 45.5(6) .
O17 Mo1 O16 Mn1 -114.0(6) .
O10 Mo1 O16 Mn1 -53.6(9) .
O18 Mo1 O16 Mn1 -31.6(6) .
Mo3 Mo1 O16 Mn1 -100.6(6) .
O8 Mo5 O20 Mo6 89.30(18) .
O6 Mo5 O20 Mo6 -164.99(17) .
O3 Mo5 O20 Mo6 -41.1(3) .
O27 Mo5 O20 Mo6 0.72(14) .
O15 Mo5 O20 Mo6 -82.11(16) .
O1 Mo2 O22 Mn1 -141.6(4) 2_766
O11 Mo2 O22 Mn1 -38.7(4) 2_766
O4 Mo2 O22 Mn1 120.1(4) 2_766
O24 Mo2 O22 Mn1 56.6(7) 2_766
O26 Mo2 O22 Mn1 39.5(4) 2_766
Mo4 Mo2 O22 Mn1 108.4(3) 2_766
O10 As1 O24 Mo2 -64.5(2) .
O27 As1 O24 Mo2 -161.82(18) .
O10 As1 O24 Mo4 159.93(17) .
O27 As1 O24 Mo4 62.60(19) .
O24 As1 O27 Mo6 165.01(17) .
O10 As1 O27 Mo6 68.28(18) .
O24 As1 O27 Mo5 -65.41(19) .
O10 As1 O27 Mo5 -162.14(18) .
C15 C2 C3 C12 0.8(9) .
C19 C5 C6 C11 0.9(7) .
C16 C1 C9 C20 2.1(8) .
C15 C7 C10 C12 2.9(8) .
C14 C8 C11 C6 -4.2(7) .
C14 C8 C11 N1 174.9(4) .
C5 C6 C11 C8 3.1(7) .
C5 C6 C11 N1 -176.0(4) .
C2 C3 C12 C10 3.0(8) .
C2 C3 C12 C17 -176.0(5) .
C7 C10 C12 C3 -4.8(8) .
C7 C10 C12 C17 174.2(5) .
C16 C4 C13 C20 0.9(8) .
C11 C8 C14 C19 1.3(7) .
C10 C7 C15 C2 0.9(8) .
C10 C7 C15 N3 179.8(5) .
C3 C2 C15 C7 -2.7(8) .
C3 C2 C15 N3 178.4(5) .
C9 C1 C16 C4 -2.4(8) .
C9 C1 C16 N2 -179.8(5) .
C13 C4 C16 C1 0.9(7) .
C13 C4 C16 N2 178.4(5) .
Mo2 O26 C17 O14 -8.5(7) .
Mo2 O26 C17 C12 172.9(3) .
Mo4 O14 C17 O26 6.1(7) .
Mo4 O14 C17 C12 -175.3(3) .
C3 C12 C17 O26 -153.5(5) .
C10 C12 C17 O26 27.5(7) .
C3 C12 C17 O14 27.8(6) .
C10 C12 C17 O14 -151.2(5) .
Mo5 O15 C18 O19 -4.3(7) .
Mo5 O15 C18 C19 177.2(3) .
Mo6 O19 C18 O15 -2.5(6) .
Mo6 O19 C18 C19 176.0(3) .
C8 C14 C19 C5 2.7(7) .
C8 C14 C19 C18 -175.6(4) .
C6 C5 C19 C14 -3.8(7) .
C6 C5 C19 C18 174.5(4) .
O15 C18 C19 C14 -147.0(4) .
O19 C18 C19 C14 34.4(6) .
O15 C18 C19 C5 34.6(6) .
O19 C18 C19 C5 -144.0(4) .
C1 C9 C20 C13 -0.3(7) .
C1 C9 C20 C23 -179.8(5) .
C4 C13 C20 C9 -1.2(7) .
C4 C13 C20 C23 178.4(5) .
Mo1 O18 C23 O13 11.3(6) .
Mo1 O18 C23 C20 -168.4(3) .
Mo3 O13 C23 O18 -17.1(6) .
Mo3 O13 C23 C20 162.6(3) .
C9 C20 C23 O18 10.8(6) .
C13 C20 C23 O18 -168.7(4) .
C9 C20 C23 O13 -168.9(4) .
C13 C20 C23 O13 11.6(6) .
